data_2230369
loop_
_publ_author_name
'Ma, Yanni'
'Sun, Yifang'
'Zheng, Feng'
'Sun, Wenwen'
'Zhou, Le'

_publ_section_title
;
 2-(2-Iodophenyl)-1,2,3,4-tetrahydroisoquinoline-1-carbonitrile
;
_journal_coeditor_code IS2698
_journal_issue 6
_journal_name_full 'Acta Crystallographica Section E'
_journal_page_first o1484
_journal_paper_doi 10.1107/S1600536811015212
_journal_volume 67
_journal_year 2011
_chemical_formula_iupac 'C16 H13 I N2'
_chemical_formula_moiety 'C16 H13 I N2'
_chemical_formula_sum 'C16 H13 I N2'
_chemical_formula_weight 360.18
_chemical_name_systematic
;
2-(2-Iodophenyl)-1,2,3,4-tetrahydroisoquinoline-1-carbonitrile
;
_space_group_IT_number 14
_symmetry_cell_setting monoclinic
_symmetry_space_group_name_Hall '-P 2yn'
_symmetry_space_group_name_H-M 'P 1 21/n 1'
_atom_sites_solution_hydrogens geom
_atom_sites_solution_primary direct
_atom_sites_solution_secondary difmap
_audit_creation_method SHELXL-97
_cell_angle_alpha 90.00
_cell_angle_beta 107.6620(10)
_cell_angle_gamma 90.00
_cell_formula_units_Z 4
_cell_length_a 11.7607(12)
_cell_length_b 8.4473(9)
_cell_length_c 15.2601(15)
_cell_measurement_reflns_used 5815
_cell_measurement_temperature 296(2)
_cell_measurement_theta_max 28.06
_cell_measurement_theta_min 2.61
_cell_volume 1444.6(3)
_computing_cell_refinement 'SAINT (Bruker, 2004)'
_computing_data_collection 'APEX2 (Bruker, 2004)'
_computing_data_reduction 'SAINT (Bruker, 2004)'
_computing_molecular_graphics 'SHELXTL (Sheldrick, 2008)'
_computing_publication_material 'SHELXTL (Sheldrick, 2008)'
_computing_structure_refinement 'SHELXL97 (Sheldrick, 2008)'
_computing_structure_solution 'SHELXS97 (Sheldrick, 2008)'
_diffrn_ambient_temperature 296(2)
_diffrn_measured_fraction_theta_full 0.998
_diffrn_measured_fraction_theta_max 0.998
_diffrn_measurement_device_type 'Bruker APEXII CCD area-detector'
_diffrn_measurement_method '\f and \w'
_diffrn_radiation_monochromator graphite
_diffrn_radiation_source 'fine-focus sealed tube'
_diffrn_radiation_type MoK\a
_diffrn_radiation_wavelength 0.71073
_diffrn_reflns_av_R_equivalents 0.0180
_diffrn_reflns_av_sigmaI/netI 0.0161
_diffrn_reflns_limit_h_max 14
_diffrn_reflns_limit_h_min -14
_diffrn_reflns_limit_k_max 10
_diffrn_reflns_limit_k_min -10
_diffrn_reflns_limit_l_max 18
_diffrn_reflns_limit_l_min -18
_diffrn_reflns_number 10311
_diffrn_reflns_theta_full 25.50
_diffrn_reflns_theta_max 25.50
_diffrn_reflns_theta_min 2.61
_diffrn_standards_decay_% 0
_diffrn_standards_interval_count 0
_diffrn_standards_interval_time 0
_diffrn_standards_number 0
_exptl_absorpt_coefficient_mu 2.204
_exptl_absorpt_correction_T_max 0.5980
_exptl_absorpt_correction_T_min 0.4578
_exptl_absorpt_correction_type multi-scan
_exptl_absorpt_process_details '(<i>SADABS</i>; Sheldrick, 1996)'
_exptl_crystal_colour colourless
_exptl_crystal_density_diffrn 1.656
_exptl_crystal_density_method 'not measured'
_exptl_crystal_description block
_exptl_crystal_F_000 704
_exptl_crystal_size_max 0.42
_exptl_crystal_size_mid 0.32
_exptl_crystal_size_min 0.26
_refine_diff_density_max 1.163
_refine_diff_density_min -0.508
_refine_ls_extinction_method none
_refine_ls_goodness_of_fit_ref 1.015
_refine_ls_hydrogen_treatment constr
_refine_ls_matrix_type full
_refine_ls_number_parameters 172
_refine_ls_number_reflns 2689
_refine_ls_number_restraints 0
_refine_ls_restrained_S_all 1.015
_refine_ls_R_factor_all 0.0400
_refine_ls_R_factor_gt 0.0347
_refine_ls_shift/su_max 0.000
_refine_ls_shift/su_mean 0.000
_refine_ls_structure_factor_coef Fsqd
_refine_ls_weighting_details 'calc w=1/[\s^2^(Fo^2^)+(0.0558P)^2^+2.5461P] where P=(Fo^2^+2Fc^2^)/3'
_refine_ls_weighting_scheme calc
_refine_ls_wR_factor_gt 0.0962
_refine_ls_wR_factor_ref 0.1014
_reflns_number_gt 2359
_reflns_number_total 2689
_reflns_threshold_expression I>2sigma(I)
_cod_data_source_file is2698.cif
_cod_data_source_block I
_cod_original_sg_symbol_Hall '-P 2yn '
_cod_original_sg_symbol_H-M 'P 21/n'
_cod_database_code 2230369
_cod_database_fobs_code 2230369

loop_
_symmetry_equiv_pos_as_xyz
'x, y, z'
'-x+1/2, y+1/2, -z+1/2'
'-x, -y, -z'
'x-1/2, -y-1/2, z-1/2'

loop_
_atom_site_type_symbol
_atom_site_label
_atom_site_fract_x
_atom_site_fract_y
_atom_site_fract_z
_atom_site_U_iso_or_equiv
_atom_site_adp_type
_atom_site_calc_flag
_atom_site_refinement_flags
_atom_site_occupancy
_atom_site_symmetry_multiplicity
_atom_site_disorder_assembly
_atom_site_disorder_group
C C1 0.1617(4) 1.1100(5) 0.0837(3) 0.0552(10) Uani d . 1 1 . .
C C2 0.0577(4) 1.1981(7) 0.0437(5) 0.0757(15) Uani d . 1 1 . .
H H2 0.0056 1.2177 0.0778 0.091 Uiso calc R 1 1 . .
C C3 0.0307(5) 1.2559(7) -0.0439(5) 0.0821(17) Uani d . 1 1 . .
H H3 -0.0380 1.3159 -0.0682 0.098 Uiso calc R 1 1 . .
C C4 0.1052(5) 1.2253(7) -0.0962(4) 0.0785(15) Uani d . 1 1 . .
H H4 0.0867 1.2636 -0.1560 0.094 Uiso calc R 1 1 . .
C C5 0.2082(4) 1.1369(6) -0.0589(3) 0.0612(12) Uani d . 1 1 . .
H H5 0.2594 1.1170 -0.0936 0.073 Uiso calc R 1 1 . .
C C6 0.2349(4) 1.0783(5) 0.0296(3) 0.0470(9) Uani d . 1 1 . .
C C7 0.3478(4) 0.9792(5) 0.0678(3) 0.0412(8) Uani d . 1 1 . .
H H7 0.3501 0.9004 0.0213 0.049 Uiso calc R 1 1 . .
C C8 0.3220(4) 1.0020(6) 0.2187(3) 0.0535(10) Uani d . 1 1 . .
H H8A 0.3721 1.0956 0.2282 0.064 Uiso calc R 1 1 . .
H H8B 0.3359 0.9488 0.2774 0.064 Uiso calc R 1 1 . .
C C9 0.1920(5) 1.0483(6) 0.1804(4) 0.0655(13) Uani d . 1 1 . .
H H9A 0.1426 0.9568 0.1815 0.079 Uiso calc R 1 1 . .
H H9B 0.1740 1.1291 0.2194 0.079 Uiso calc R 1 1 . .
C C10 0.4559(4) 1.0835(5) 0.0839(3) 0.0457(9) Uani d . 1 1 . .
C C11 0.4559(3) 0.7998(4) 0.1851(3) 0.0417(8) Uani d . 1 1 . .
C C12 0.4616(4) 0.6511(5) 0.1462(3) 0.0440(8) Uani d . 1 1 . .
C C13 0.5645(5) 0.5622(5) 0.1734(4) 0.0588(11) Uani d . 1 1 . .
H H13 0.5677 0.4651 0.1454 0.071 Uiso calc R 1 1 . .
C C14 0.6628(4) 0.6160(6) 0.2419(3) 0.0622(12) Uani d . 1 1 . .
H H14 0.7324 0.5559 0.2596 0.075 Uiso calc R 1 1 . .
C C15 0.6579(4) 0.7576(6) 0.2839(3) 0.0615(11) Uani d . 1 1 . .
H H15 0.7230 0.7923 0.3317 0.074 Uiso calc R 1 1 . .
C C16 0.5558(4) 0.8495(5) 0.2549(3) 0.0531(10) Uani d . 1 1 . .
H H16 0.5539 0.9469 0.2829 0.064 Uiso calc R 1 1 . .
I I1 0.31094(3) 0.55223(3) 0.05008(2) 0.05981(15) Uani d . 1 1 . .
N N1 0.3511(3) 0.8951(4) 0.1520(2) 0.0425(7) Uani d . 1 1 . .
N N2 0.5385(4) 1.1593(5) 0.0987(3) 0.0632(10) Uani d . 1 1 . .

loop_
_atom_site_aniso_label
_atom_site_aniso_U_11
_atom_site_aniso_U_22
_atom_site_aniso_U_33
_atom_site_aniso_U_12
_atom_site_aniso_U_13
_atom_site_aniso_U_23
C1 0.051(2) 0.047(2) 0.071(3) -0.0028(19) 0.024(2) -0.013(2)
C2 0.048(3) 0.070(3) 0.109(4) 0.011(2) 0.025(3) -0.021(3)
C3 0.061(3) 0.072(4) 0.099(4) 0.019(3) 0.004(3) -0.011(3)
C4 0.075(3) 0.070(3) 0.077(3) 0.013(3) 0.003(3) 0.002(3)
C5 0.060(3) 0.060(3) 0.061(3) 0.005(2) 0.014(2) -0.003(2)
C6 0.043(2) 0.038(2) 0.059(2) -0.0019(16) 0.0148(18) -0.0094(18)
C7 0.0452(19) 0.0354(18) 0.047(2) -0.0025(16) 0.0204(16) -0.0058(16)
C8 0.069(3) 0.049(2) 0.051(2) 0.000(2) 0.031(2) -0.010(2)
C9 0.065(3) 0.066(3) 0.082(3) 0.008(2) 0.046(3) -0.009(2)
C10 0.046(2) 0.042(2) 0.054(2) 0.0030(18) 0.0218(18) 0.0005(17)
C11 0.051(2) 0.0360(19) 0.0430(19) -0.0035(16) 0.0223(17) 0.0000(15)
C12 0.053(2) 0.0389(19) 0.046(2) -0.0035(17) 0.0227(17) -0.0019(16)
C13 0.073(3) 0.042(2) 0.067(3) 0.008(2) 0.030(2) 0.001(2)
C14 0.058(3) 0.058(3) 0.069(3) 0.014(2) 0.017(2) 0.012(2)
C15 0.057(3) 0.066(3) 0.056(3) -0.003(2) 0.010(2) 0.007(2)
C16 0.062(3) 0.048(2) 0.050(2) -0.002(2) 0.0191(19) -0.0051(19)
I1 0.0717(2) 0.0453(2) 0.0607(2) -0.01053(13) 0.01746(16) -0.01147(12)
N1 0.0493(18) 0.0375(16) 0.0474(17) 0.0006(14) 0.0246(15) -0.0060(14)
N2 0.058(2) 0.054(2) 0.082(3) -0.010(2) 0.028(2) -0.004(2)

loop_
_atom_type_symbol
_atom_type_description
_atom_type_scat_dispersion_real
_atom_type_scat_dispersion_imag
_atom_type_scat_source
C C 0.0033 0.0016 'International Tables Vol C Tables 4.2.6.8 and 6.1.1.4'
H H 0.0000 0.0000 'International Tables Vol C Tables 4.2.6.8 and 6.1.1.4'
N N 0.0061 0.0033 'International Tables Vol C Tables 4.2.6.8 and 6.1.1.4'
I I -0.4742 1.8119 'International Tables Vol C Tables 4.2.6.8 and 6.1.1.4'

loop_
_geom_angle_atom_site_label_1
_geom_angle_atom_site_label_2
_geom_angle_atom_site_label_3
_geom_angle_site_symmetry_1
_geom_angle_site_symmetry_3
_geom_angle
_geom_angle_publ_flag
C6 C1 C2 . . 117.4(5) ?
C6 C1 C9 . . 120.8(4) ?
C2 C1 C9 . . 121.7(4) ?
C3 C2 C1 . . 121.8(5) ?
C3 C2 H2 . . 119.1 ?
C1 C2 H2 . . 119.1 ?
C2 C3 C4 . . 120.0(5) ?
C2 C3 H3 . . 120.0 ?
C4 C3 H3 . . 120.0 ?
C3 C4 C5 . . 119.5(5) ?
C3 C4 H4 . . 120.3 ?
C5 C4 H4 . . 120.3 ?
C6 C5 C4 . . 120.3(5) ?
C6 C5 H5 . . 119.9 ?
C4 C5 H5 . . 119.9 ?
C5 C6 C1 . . 121.0(4) ?
C5 C6 C7 . . 118.8(4) ?
C1 C6 C7 . . 120.2(4) ?
N1 C7 C10 . . 110.3(3) ?
N1 C7 C6 . . 113.0(3) ?
C10 C7 C6 . . 109.6(3) ?
N1 C7 H7 . . 107.9 ?
C10 C7 H7 . . 107.9 ?
C6 C7 H7 . . 107.9 ?
N1 C8 C9 . . 108.0(4) ?
N1 C8 H8A . . 110.1 ?
C9 C8 H8A . . 110.1 ?
N1 C8 H8B . . 110.1 ?
C9 C8 H8B . . 110.1 ?
H8A C8 H8B . . 108.4 ?
C1 C9 C8 . . 112.3(4) ?
C1 C9 H9A . . 109.1 ?
C8 C9 H9A . . 109.1 ?
C1 C9 H9B . . 109.1 ?
C8 C9 H9B . . 109.1 ?
H9A C9 H9B . . 107.9 ?
N2 C10 C7 . . 177.7(5) ?
C16 C11 C12 . . 117.3(4) ?
C16 C11 N1 . . 122.6(3) ?
C12 C11 N1 . . 120.2(3) ?
C13 C12 C11 . . 120.8(4) ?
C13 C12 I1 . . 118.1(3) ?
C11 C12 I1 . . 120.9(3) ?
C12 C13 C14 . . 120.5(4) ?
C12 C13 H13 . . 119.8 ?
C14 C13 H13 . . 119.8 ?
C15 C14 C13 . . 119.9(4) ?
C15 C14 H14 . . 120.1 ?
C13 C14 H14 . . 120.1 ?
C14 C15 C16 . . 119.8(4) ?
C14 C15 H15 . . 120.1 ?
C16 C15 H15 . . 120.1 ?
C15 C16 C11 . . 121.6(4) ?
C15 C16 H16 . . 119.2 ?
C11 C16 H16 . . 119.2 ?
C11 N1 C7 . . 112.0(3) ?
C11 N1 C8 . . 117.1(3) ?
C7 N1 C8 . . 111.1(3) ?

loop_
_geom_bond_atom_site_label_1
_geom_bond_atom_site_label_2
_geom_bond_site_symmetry_2
_geom_bond_distance
_geom_bond_publ_flag
C1 C6 . 1.387(6) ?
C1 C2 . 1.403(7) ?
C1 C9 . 1.503(7) ?
C2 C3 . 1.368(9) ?
C2 H2 . 0.9300 ?
C3 C4 . 1.376(9) ?
C3 H3 . 0.9300 ?
C4 C5 . 1.390(7) ?
C4 H4 . 0.9300 ?
C5 C6 . 1.382(6) ?
C5 H5 . 0.9300 ?
C6 C7 . 1.528(6) ?
C7 N1 . 1.458(5) ?
C7 C10 . 1.505(6) ?
C7 H7 . 0.9800 ?
C8 N1 . 1.477(5) ?
C8 C9 . 1.513(7) ?
C8 H8A . 0.9700 ?
C8 H8B . 0.9700 ?
C9 H9A . 0.9700 ?
C9 H9B . 0.9700 ?
C10 N2 . 1.128(5) ?
C11 C16 . 1.390(6) ?
C11 C12 . 1.400(5) ?
C11 N1 . 1.430(5) ?
C12 C13 . 1.377(6) ?
C12 I1 . 2.100(4) ?
C13 C14 . 1.380(7) ?
C13 H13 . 0.9300 ?
C14 C15 . 1.367(7) ?
C14 H14 . 0.9300 ?
C15 C16 . 1.386(7) ?
C15 H15 . 0.9300 ?
C16 H16 . 0.9300 ?

loop_
_geom_hbond_atom_site_label_D
_geom_hbond_atom_site_label_H
_geom_hbond_atom_site_label_A
_geom_hbond_site_symmetry_A
_geom_hbond_distance_DH
_geom_hbond_distance_HA
_geom_hbond_distance_DA
_geom_hbond_angle_DHA
C7 H7 N2 3_675 0.98 2.60 3.418(5) 141
C7 H7 I1 . 0.98 3.03 3.633(4) 121

loop_
_geom_torsion_atom_site_label_1
_geom_torsion_atom_site_label_2
_geom_torsion_atom_site_label_3
_geom_torsion_atom_site_label_4
_geom_torsion_site_symmetry_1
_geom_torsion_site_symmetry_2
_geom_torsion_site_symmetry_3
_geom_torsion_site_symmetry_4
_geom_torsion
_geom_torsion_publ_flag
C6 C1 C2 C3 . . . . -2.3(8) ?
C9 C1 C2 C3 . . . . 179.2(5) ?
C1 C2 C3 C4 . . . . 1.4(9) ?
C2 C3 C4 C5 . . . . -0.6(9) ?
C3 C4 C5 C6 . . . . 0.8(8) ?
C4 C5 C6 C1 . . . . -1.8(7) ?
C4 C5 C6 C7 . . . . 179.0(4) ?
C2 C1 C6 C5 . . . . 2.5(7) ?
C9 C1 C6 C5 . . . . -179.0(4) ?
C2 C1 C6 C7 . . . . -178.3(4) ?
C9 C1 C6 C7 . . . . 0.2(6) ?
C5 C6 C7 N1 . . . . -166.6(4) ?
C1 C6 C7 N1 . . . . 14.2(5) ?
C5 C6 C7 C10 . . . . 70.0(5) ?
C1 C6 C7 C10 . . . . -109.2(4) ?
C6 C1 C9 C8 . . . . 19.0(6) ?
C2 C1 C9 C8 . . . . -162.6(4) ?
N1 C8 C9 C1 . . . . -51.5(5) ?
C16 C11 C12 C13 . . . . -3.1(6) ?
N1 C11 C12 C13 . . . . 176.0(4) ?
C16 C11 C12 I1 . . . . 173.5(3) ?
N1 C11 C12 I1 . . . . -7.4(5) ?
C11 C12 C13 C14 . . . . 2.1(7) ?
I1 C12 C13 C14 . . . . -174.6(4) ?
C12 C13 C14 C15 . . . . 0.7(7) ?
C13 C14 C15 C16 . . . . -2.5(7) ?
C14 C15 C16 C11 . . . . 1.5(7) ?
C12 C11 C16 C15 . . . . 1.3(6) ?
N1 C11 C16 C15 . . . . -177.8(4) ?
C16 C11 N1 C7 . . . . 98.6(4) ?
C12 C11 N1 C7 . . . . -80.4(4) ?
C16 C11 N1 C8 . . . . -31.4(5) ?
C12 C11 N1 C8 . . . . 149.5(4) ?
C10 C7 N1 C11 . . . . -58.6(4) ?
C6 C7 N1 C11 . . . . 178.4(3) ?
C10 C7 N1 C8 . . . . 74.5(4) ?
C6 C7 N1 C8 . . . . -48.5(4) ?
C9 C8 N1 C11 . . . . -161.5(4) ?
C9 C8 N1 C7 . . . . 68.1(4) ?
